data_4106752
loop_
_publ_author_name
'Jennifer E. Antoline'
'Elizabeth H. Krenske'
'Andrew G. Lohse'
'K. N. Houk'
'Richard P. Hsung'

_publ_section_title
;
 Stereoselectivities and Regioselectivities of (4 + 3) Cycloadditions
 Between Allenamide-Derived Chiral Oxazolidinone-Stabilized Oxyallyls and
 Furans: Experiment and Theory
;
_journal_name_full 'Journal of the American Chemical Society'
_journal_page_first 14443
_journal_page_last 14451
_journal_paper_doi 10.1021/ja205700p
_journal_volume 133
_journal_year 2011
_chemical_absolute_configuration rm
_chemical_formula_moiety 'C18 H17 N O6, 0.5(C4 H8 O2)'
_chemical_formula_sum 'C20 H21 N O7'
_chemical_formula_weight 387.38
_chemical_name_common 07074a
_chemical_name_systematic
; 
 ? 
;
_space_group_IT_number 5
_symmetry_cell_setting monoclinic
_symmetry_space_group_name_Hall 'C 2y'
_symmetry_space_group_name_H-M 'C 1 2 1'
_atom_sites_solution_hydrogens geom
_atom_sites_solution_primary direct
_atom_sites_solution_secondary difmap
_audit_creation_method SHELXL-97
_cell_angle_alpha 90.00
_cell_angle_beta 103.385(2)
_cell_angle_gamma 90.00
_cell_formula_units_Z 4
_cell_length_a 15.8983(19)
_cell_length_b 11.2009(13)
_cell_length_c 10.8406(13)
_cell_measurement_reflns_used 2263
_cell_measurement_temperature 173(2)
_cell_measurement_theta_max 27.10
_cell_measurement_theta_min 2.63
_cell_volume 1878.0(4)
_computing_cell_refinement 'Bruker SMART'
_computing_data_collection 'Bruker SMART'
_computing_data_reduction 'Bruker SAINT'
_computing_molecular_graphics 'Bruker SHELXTL'
_computing_publication_material 'Bruker SHELXTL'
_computing_structure_refinement 'Bruker SHELXTL'
_computing_structure_solution 'Bruker SHELXTL'
_diffrn_ambient_temperature 173(2)
_diffrn_measured_fraction_theta_full 0.998
_diffrn_measured_fraction_theta_max 0.998
_diffrn_measurement_device_type 'CCD area detector'
_diffrn_measurement_method 'phi and omega scans'
_diffrn_radiation_monochromator graphite
_diffrn_radiation_source 'sealed tube'
_diffrn_radiation_type MoK\a
_diffrn_radiation_wavelength 0.71073
_diffrn_reflns_av_R_equivalents 0.0226
_diffrn_reflns_av_sigmaI/netI 0.0141
_diffrn_reflns_limit_h_max 19
_diffrn_reflns_limit_h_min -20
_diffrn_reflns_limit_k_max 14
_diffrn_reflns_limit_k_min 0
_diffrn_reflns_limit_l_max 13
_diffrn_reflns_limit_l_min 0
_diffrn_reflns_number 10967
_diffrn_reflns_theta_full 27.13
_diffrn_reflns_theta_max 27.13
_diffrn_reflns_theta_min 1.93
_exptl_absorpt_coefficient_mu 0.104
_exptl_absorpt_correction_T_max 0.9744
_exptl_absorpt_correction_T_min 0.9496
_exptl_absorpt_correction_type multi-scan
_exptl_absorpt_process_details 'SADABS (Sheldrick, 2003)'
_exptl_crystal_colour Colorless
_exptl_crystal_density_diffrn 1.370
_exptl_crystal_description Block
_exptl_crystal_F_000 816
_exptl_crystal_size_max 0.50
_exptl_crystal_size_mid 0.38
_exptl_crystal_size_min 0.25
_refine_diff_density_max 0.152
_refine_diff_density_min -0.151
_refine_diff_density_rms 0.030
_refine_ls_abs_structure_details 'Flack H D (1983), Acta Cryst. A39, 876-881'
_refine_ls_abs_structure_Flack 0.3(8)
_refine_ls_extinction_method none
_refine_ls_goodness_of_fit_ref 1.031
_refine_ls_hydrogen_treatment constr
_refine_ls_matrix_type full
_refine_ls_number_parameters 283
_refine_ls_number_reflns 2191
_refine_ls_number_restraints 1
_refine_ls_restrained_S_all 1.030
_refine_ls_R_factor_all 0.0292
_refine_ls_R_factor_gt 0.0277
_refine_ls_shift/su_max 0.003
_refine_ls_shift/su_mean 0.000
_refine_ls_structure_factor_coef Fsqd
_refine_ls_weighting_details 'calc w=1/[\s^2^(Fo^2^)+(0.0427P)^2^+0.4917P] where P=(Fo^2^+2Fc^2^)/3'
_refine_ls_weighting_scheme calc
_refine_ls_wR_factor_gt 0.0705
_refine_ls_wR_factor_ref 0.0715
_reflns_number_gt 2101
_reflns_number_total 2191
_reflns_threshold_expression >2sigma(I)
_cod_data_source_file ja205700p_si_002.cif
_cod_data_source_block 07074a
_cod_database_code 4106752

loop_
_symmetry_equiv_pos_as_xyz
'x, y, z'
'-x, y, -z'
'x+1/2, y+1/2, z'
'-x+1/2, y+1/2, -z'

loop_
_atom_site_label
_atom_site_type_symbol
_atom_site_fract_x
_atom_site_fract_y
_atom_site_fract_z
_atom_site_U_iso_or_equiv
_atom_site_adp_type
_atom_site_occupancy
_atom_site_symmetry_multiplicity
_atom_site_calc_flag
_atom_site_refinement_flags
_atom_site_disorder_assembly
_atom_site_disorder_group
C1 C 0.31576(10) 0.57141(15) 0.26100(15) 0.0284(3) Uani 1 1 d . . .
O1 O 0.33848(8) 0.49098(13) 0.17167(11) 0.0353(3) Uani 1 1 d . . .
C2 C 0.42063(12) 0.44285(19) 0.23887(19) 0.0393(4) Uani 1 1 d . . .
H2A H 0.4553 0.4112 0.1800 0.047 Uiso 1 1 calc R . .
C3 C 0.46312(12) 0.54820(19) 0.31382(19) 0.0398(4) Uani 1 1 d . . .
H3A H 0.5236 0.5591 0.3448 0.048 Uiso 1 1 calc R . .
C4 C 0.40231(11) 0.62296(16) 0.32934(17) 0.0332(4) Uani 1 1 d . . .
H4A H 0.4111 0.6960 0.3751 0.040 Uiso 1 1 calc R . .
C5 C 0.40109(13) 0.34635(18) 0.3290(2) 0.0391(4) Uani 1 1 d . . .
H5A H 0.3712 0.2784 0.2791 0.047 Uiso 1 1 calc R . .
H5B H 0.4559 0.3166 0.3834 0.047 Uiso 1 1 calc R . .
C6 C 0.34444(11) 0.39751(15) 0.41165(16) 0.0302(3) Uani 1 1 d . . .
O2 O 0.35248(9) 0.36944(12) 0.52120(12) 0.0382(3) Uani 1 1 d . . .
C7 C 0.27453(10) 0.48733(15) 0.34667(15) 0.0259(3) Uani 1 1 d . . .
H7A H 0.2303 0.4390 0.2867 0.031 Uiso 1 1 calc R . .
C8 C 0.24999(11) 0.65983(17) 0.18774(16) 0.0322(4) Uani 1 1 d . . .
O3 O 0.20090(11) 0.63705(16) 0.09015(15) 0.0598(5) Uani 1 1 d . . .
O4 O 0.25427(10) 0.76329(13) 0.24689(15) 0.0482(4) Uani 1 1 d . . .
C9 C 0.19452(17) 0.8548(2) 0.1835(2) 0.0567(6) Uani 1 1 d . . .
H9A H 0.1943 0.9216 0.2417 0.085 Uiso 1 1 calc R . .
H9B H 0.1362 0.8210 0.1579 0.085 Uiso 1 1 calc R . .
H9C H 0.2129 0.8832 0.1084 0.085 Uiso 1 1 calc R . .
N1 N 0.22900(8) 0.54167(13) 0.43345(13) 0.0259(3) Uani 1 1 d . . .
C10 C 0.26953(10) 0.60434(15) 0.53841(15) 0.0281(3) Uani 1 1 d . . .
O5 O 0.33946(8) 0.65074(13) 0.56034(12) 0.0378(3) Uani 1 1 d . . .
O6 O 0.21729(7) 0.61065(12) 0.62143(11) 0.0337(3) Uani 1 1 d . . .
C11 C 0.13498(11) 0.5561(2) 0.56525(17) 0.0368(4) Uani 1 1 d . . .
H11A H 0.0903 0.6179 0.5354 0.044 Uiso 1 1 calc R . .
H11B H 0.1158 0.5042 0.6274 0.044 Uiso 1 1 calc R . .
C12 C 0.15070(10) 0.48248(16) 0.45359(15) 0.0265(3) Uani 1 1 d . . .
H12A H 0.1638 0.3977 0.4802 0.032 Uiso 1 1 calc R . .
C13 C 0.07591(10) 0.48748(15) 0.33862(14) 0.0252(3) Uani 1 1 d . . .
C14 C 0.03015(11) 0.38392(16) 0.29655(16) 0.0294(3) Uani 1 1 d . . .
H14A H 0.0465 0.3104 0.3391 0.035 Uiso 1 1 calc R . .
C15 C -0.04000(12) 0.38797(18) 0.19164(17) 0.0359(4) Uani 1 1 d . . .
H15A H -0.0715 0.3172 0.1634 0.043 Uiso 1 1 calc R . .
C16 C -0.06359(12) 0.4940(2) 0.12910(16) 0.0380(4) Uani 1 1 d . . .
H16A H -0.1113 0.4963 0.0577 0.046 Uiso 1 1 calc R . .
C17 C -0.01768(12) 0.59763(18) 0.17029(17) 0.0368(4) Uani 1 1 d . . .
H17A H -0.0336 0.6706 0.1264 0.044 Uiso 1 1 calc R . .
C18 C 0.05148(11) 0.59492(16) 0.27534(17) 0.0319(4) Uani 1 1 d . . .
H18A H 0.0822 0.6662 0.3041 0.038 Uiso 1 1 calc R . .
C19 C 0.5378(3) 0.6020(5) 1.0306(4) 0.0449(10) Uani 0.50 1 d P A -1
C20 C 0.6222(13) 0.6640(14) 1.0940(16) 0.056(4) Uani 0.50 1 d P A -1
H20A H 0.6707 0.6232 1.0703 0.084 Uiso 0.50 1 calc PR A -1
H20B H 0.6298 0.6611 1.1863 0.084 Uiso 0.50 1 calc PR A -1
H20C H 0.6203 0.7473 1.0661 0.084 Uiso 0.50 1 calc PR A -1
O7 O 0.5264(2) 0.4951(3) 1.0253(4) 0.0572(11) Uani 0.50 1 d P A -1
O8 O 0.47616(19) 0.6813(3) 0.9817(3) 0.0441(8) Uani 0.50 1 d P A -1
C21 C 0.3924(12) 0.6348(13) 0.9206(14) 0.040(2) Uani 0.50 1 d P A -1
H21A H 0.3737 0.5747 0.9757 0.048 Uiso 0.50 1 calc PR A -1
H21B H 0.3950 0.5960 0.8395 0.048 Uiso 0.50 1 calc PR A -1
C22 C 0.3297(3) 0.7370(6) 0.8966(5) 0.0543(12) Uani 0.50 1 d P A -1
H22A H 0.2731 0.7084 0.8494 0.081 Uiso 0.50 1 calc PR A -1
H22B H 0.3508 0.7986 0.8470 0.081 Uiso 0.50 1 calc PR A -1
H22C H 0.3242 0.7709 0.9777 0.081 Uiso 0.50 1 calc PR A -1

loop_
_atom_site_aniso_label
_atom_site_aniso_U_11
_atom_site_aniso_U_22
_atom_site_aniso_U_33
_atom_site_aniso_U_23
_atom_site_aniso_U_13
_atom_site_aniso_U_12
C1 0.0292(8) 0.0283(8) 0.0297(8) -0.0010(6) 0.0108(6) -0.0019(6)
O1 0.0389(6) 0.0371(7) 0.0345(6) -0.0013(6) 0.0178(5) 0.0024(6)
C2 0.0377(9) 0.0386(9) 0.0502(11) 0.0097(9) 0.0274(8) 0.0089(8)
C3 0.0282(8) 0.0434(10) 0.0504(11) 0.0156(9) 0.0144(7) -0.0011(8)
C4 0.0292(8) 0.0319(9) 0.0382(9) 0.0076(7) 0.0075(7) -0.0062(7)
C5 0.0416(10) 0.0321(9) 0.0508(11) 0.0059(8) 0.0253(9) 0.0078(8)
C6 0.0305(8) 0.0244(8) 0.0387(9) -0.0009(7) 0.0145(7) -0.0026(7)
O2 0.0417(7) 0.0382(7) 0.0369(7) 0.0053(6) 0.0135(5) 0.0044(6)
C7 0.0250(7) 0.0245(7) 0.0299(7) -0.0037(7) 0.0100(6) -0.0041(6)
C8 0.0302(8) 0.0352(9) 0.0320(8) 0.0007(7) 0.0086(7) -0.0023(7)
O3 0.0599(9) 0.0564(10) 0.0487(9) -0.0089(8) -0.0167(7) 0.0085(8)
O4 0.0544(9) 0.0351(7) 0.0466(8) -0.0054(6) -0.0059(7) 0.0130(7)
C9 0.0635(14) 0.0406(12) 0.0588(13) 0.0051(11) -0.0004(11) 0.0182(11)
N1 0.0234(6) 0.0274(7) 0.0279(6) -0.0046(6) 0.0081(5) -0.0029(5)
C10 0.0279(8) 0.0267(8) 0.0292(8) -0.0032(7) 0.0056(6) 0.0014(7)
O5 0.0294(6) 0.0389(7) 0.0428(7) -0.0111(6) 0.0039(5) -0.0073(6)
O6 0.0299(6) 0.0430(7) 0.0280(6) -0.0091(5) 0.0062(4) -0.0004(5)
C11 0.0309(8) 0.0500(11) 0.0321(8) -0.0085(8) 0.0130(7) -0.0048(8)
C12 0.0244(7) 0.0266(8) 0.0297(7) -0.0001(7) 0.0085(6) -0.0022(6)
C13 0.0226(7) 0.0272(7) 0.0279(7) -0.0008(7) 0.0104(6) 0.0010(6)
C14 0.0302(8) 0.0273(8) 0.0308(8) 0.0001(7) 0.0074(6) 0.0010(7)
C15 0.0355(9) 0.0374(9) 0.0324(8) -0.0059(8) 0.0029(7) -0.0026(8)
C16 0.0344(9) 0.0493(11) 0.0278(8) 0.0011(8) 0.0022(7) 0.0053(8)
C17 0.0394(9) 0.0365(9) 0.0362(9) 0.0111(8) 0.0120(7) 0.0104(8)
C18 0.0335(8) 0.0276(8) 0.0370(8) 0.0010(7) 0.0129(7) 0.0001(7)
C19 0.063(3) 0.047(3) 0.0309(19) 0.0073(19) 0.0228(18) 0.018(2)
C20 0.056(7) 0.071(10) 0.040(4) 0.001(5) 0.005(4) 0.020(7)
O7 0.077(3) 0.0430(15) 0.065(3) 0.0186(17) 0.043(2) 0.0178(15)
O8 0.053(2) 0.0383(15) 0.0364(19) 0.0061(14) 0.0013(16) 0.0030(13)
C21 0.052(6) 0.038(4) 0.029(4) -0.003(3) 0.007(4) -0.005(3)
C22 0.047(2) 0.070(4) 0.040(2) 0.008(2) -0.0017(19) -0.001(3)

loop_
_atom_type_symbol
_atom_type_description
_atom_type_scat_dispersion_real
_atom_type_scat_dispersion_imag
_atom_type_scat_source
C C 0.0033 0.0016 'International Tables Vol C Tables 4.2.6.8 and 6.1.1.4'
H H 0.0000 0.0000 'International Tables Vol C Tables 4.2.6.8 and 6.1.1.4'
N N 0.0061 0.0033 'International Tables Vol C Tables 4.2.6.8 and 6.1.1.4'
O O 0.0106 0.0060 'International Tables Vol C Tables 4.2.6.8 and 6.1.1.4'

loop_
_geom_angle_atom_site_label_1
_geom_angle_atom_site_label_2
_geom_angle_atom_site_label_3
_geom_angle
O1 C1 C4 103.17(13)
O1 C1 C8 107.90(13)
C4 C1 C8 116.26(14)
O1 C1 C7 103.21(13)
C4 C1 C7 113.28(13)
C8 C1 C7 111.63(13)
C1 O1 C2 103.56(13)
O1 C2 C3 102.75(15)
O1 C2 C5 106.92(14)
C3 C2 C5 109.90(16)
O1 C2 H2A 112.2
C3 C2 H2A 112.2
C5 C2 H2A 112.2
C4 C3 C2 108.46(16)
C4 C3 H3A 125.8
C2 C3 H3A 125.8
C3 C4 C1 107.74(17)
C3 C4 H4A 126.1
C1 C4 H4A 126.1
C6 C5 C2 110.12(15)
C6 C5 H5A 109.6
C2 C5 H5A 109.6
C6 C5 H5B 109.6
C2 C5 H5B 109.6
H5A C5 H5B 108.2
O2 C6 C5 122.62(17)
O2 C6 C7 121.35(15)
C5 C6 C7 116.02(14)
N1 C7 C6 113.15(13)
N1 C7 C1 118.21(14)
C6 C7 C1 107.83(12)
N1 C7 H7A 105.5
C6 C7 H7A 105.5
C1 C7 H7A 105.5
O3 C8 O4 124.83(18)
O3 C8 C1 123.70(18)
O4 C8 C1 111.47(14)
C8 O4 C9 115.73(16)
O4 C9 H9A 109.5
O4 C9 H9B 109.5
H9A C9 H9B 109.5
O4 C9 H9C 109.5
H9A C9 H9C 109.5
H9B C9 H9C 109.5
C10 N1 C7 123.19(12)
C10 N1 C12 111.14(13)
C7 N1 C12 118.35(13)
O5 C10 O6 121.72(15)
O5 C10 N1 128.67(15)
O6 C10 N1 109.60(13)
C10 O6 C11 109.34(12)
O6 C11 C12 105.25(13)
O6 C11 H11A 110.7
C12 C11 H11A 110.7
O6 C11 H11B 110.7
C12 C11 H11B 110.7
H11A C11 H11B 108.8
N1 C12 C13 113.10(13)
N1 C12 C11 99.96(13)
C13 C12 C11 112.98(14)
N1 C12 H12A 110.1
C13 C12 H12A 110.1
C11 C12 H12A 110.1
C14 C13 C18 119.60(14)
C14 C13 C12 119.48(15)
C18 C13 C12 120.91(15)
C13 C14 C15 119.93(16)
C13 C14 H14A 120.0
C15 C14 H14A 120.0
C16 C15 C14 120.28(17)
C16 C15 H15A 119.9
C14 C15 H15A 119.9
C15 C16 C17 120.00(15)
C15 C16 H16A 120.0
C17 C16 H16A 120.0
C18 C17 C16 120.20(17)
C18 C17 H17A 119.9
C16 C17 H17A 119.9
C17 C18 C13 119.98(17)
C17 C18 H18A 120.0
C13 C18 H18A 120.0
O7 C19 O8 123.3(5)
O7 C19 C20 125.3(8)
O8 C19 C20 111.4(8)
C19 O8 C21 117.2(6)
O8 C21 C22 108.1(10)
O8 C21 H21A 110.1
C22 C21 H21A 110.1
O8 C21 H21B 110.1
C22 C21 H21B 110.1
H21A C21 H21B 108.4

loop_
_geom_bond_atom_site_label_1
_geom_bond_atom_site_label_2
_geom_bond_distance
C1 O1 1.429(2)
C1 C4 1.518(2)
C1 C8 1.523(2)
C1 C7 1.569(2)
O1 C2 1.445(2)
C2 C3 1.502(3)
C2 C5 1.537(3)
C2 H2A 1.0000
C3 C4 1.319(3)
C3 H3A 0.9500
C4 H4A 0.9500
C5 C6 1.522(2)
C5 H5A 0.9900
C5 H5B 0.9900
C6 O2 1.206(2)
C6 C7 1.543(2)
C7 N1 1.447(2)
C7 H7A 1.0000
C8 O3 1.188(2)
C8 O4 1.319(2)
O4 C9 1.457(2)
C9 H9A 0.9800
C9 H9B 0.9800
C9 H9C 0.9800
N1 C10 1.365(2)
N1 C12 1.471(2)
C10 O5 1.200(2)
C10 O6 1.361(2)
O6 C11 1.445(2)
C11 C12 1.532(2)
C11 H11A 0.9900
C11 H11B 0.9900
C12 C13 1.511(2)
C12 H12A 1.0000
C13 C14 1.389(2)
C13 C18 1.395(2)
C14 C15 1.397(2)
C14 H14A 0.9500
C15 C16 1.376(3)
C15 H15A 0.9500
C16 C17 1.389(3)
C16 H16A 0.9500
C17 C18 1.388(3)
C17 H17A 0.9500
C18 H18A 0.9500
C19 O7 1.211(6)
C19 O8 1.337(5)
C19 C20 1.526(15)
C20 H20A 0.9800
C20 H20B 0.9800
C20 H20C 0.9800
O8 C21 1.44(2)
C21 C22 1.501(12)
C21 H21A 0.9900
C21 H21B 0.9900
C22 H22A 0.9800
C22 H22B 0.9800
C22 H22C 0.9800

loop_
_geom_torsion_atom_site_label_1
_geom_torsion_atom_site_label_2
_geom_torsion_atom_site_label_3
_geom_torsion_atom_site_label_4
_geom_torsion
C4 C1 O1 C2 35.64(16)
C8 C1 O1 C2 159.22(13)
C7 C1 O1 C2 -82.51(15)
C1 O1 C2 C3 -36.60(16)
C1 O1 C2 C5 79.10(18)
O1 C2 C3 C4 23.81(19)
C5 C2 C3 C4 -89.71(18)
C2 C3 C4 C1 -1.7(2)
O1 C1 C4 C3 -21.32(18)
C8 C1 C4 C3 -139.18(16)
C7 C1 C4 C3 89.54(18)
O1 C2 C5 C6 -53.6(2)
C3 C2 C5 C6 57.2(2)
C2 C5 C6 O2 -143.19(19)
C2 C5 C6 C7 37.5(2)
O2 C6 C7 N1 6.6(2)
C5 C6 C7 N1 -174.01(15)
O2 C6 C7 C1 139.30(16)
C5 C6 C7 C1 -41.35(19)
O1 C1 C7 N1 -168.46(13)
C4 C1 C7 N1 80.70(18)
C8 C1 C7 N1 -52.83(18)
O1 C1 C7 C6 61.65(15)
C4 C1 C7 C6 -49.19(18)
C8 C1 C7 C6 177.29(13)
O1 C1 C8 O3 29.0(2)
C4 C1 C8 O3 144.24(19)
C7 C1 C8 O3 -83.7(2)
O1 C1 C8 O4 -151.54(15)
C4 C1 C8 O4 -36.3(2)
C7 C1 C8 O4 95.73(17)
O3 C8 O4 C9 -1.3(3)
C1 C8 O4 C9 179.25(18)
C6 C7 N1 C10 57.7(2)
C1 C7 N1 C10 -69.7(2)
C6 C7 N1 C12 -89.76(16)
C1 C7 N1 C12 142.84(14)
C7 N1 C10 O5 20.8(3)
C12 N1 C10 O5 170.23(18)
C7 N1 C10 O6 -160.25(14)
C12 N1 C10 O6 -10.79(18)
O5 C10 O6 C11 175.01(17)
N1 C10 O6 C11 -4.05(19)
C10 O6 C11 C12 16.3(2)
C10 N1 C12 C13 139.91(15)
C7 N1 C12 C13 -68.98(19)
C10 N1 C12 C11 19.52(17)
C7 N1 C12 C11 170.63(14)
O6 C11 C12 N1 -20.72(18)
O6 C11 C12 C13 -141.20(15)
N1 C12 C13 C14 131.61(15)
C11 C12 C13 C14 -115.74(17)
N1 C12 C13 C18 -49.3(2)
C11 C12 C13 C18 63.4(2)
C18 C13 C14 C15 -0.2(2)
C12 C13 C14 C15 178.94(15)
C13 C14 C15 C16 0.5(3)
C14 C15 C16 C17 -0.1(3)
C15 C16 C17 C18 -0.7(3)
C16 C17 C18 C13 1.0(3)
C14 C13 C18 C17 -0.6(2)
C12 C13 C18 C17 -179.69(15)
O7 C19 O8 C21 0.3(9)
C20 C19 O8 C21 -179.0(14)
C19 O8 C21 C22 168.8(6)
